data_4064696
loop_
_publ_author_name
'Tanabe, Makoto'
'Deguchi, Takashi'
'Osakada, Kohtaro'

_publ_section_title
;
 Chemical Properties of Tetragermaplatinacyclopentane. Insertion of an
 Alkyne into a Pt--Ge Bond and Silylation Caused by H2SiPh2
;
_journal_issue 12
_journal_name_full Organometallics
_journal_page_first 3386
_journal_paper_doi 10.1021/om200275w
_journal_volume 30
_journal_year 2011
_chemical_formula_moiety 'C22 H54 Ge2 P2 Pt'
_chemical_formula_sum 'C22 H54 Ge2 P2 Pt'
_chemical_formula_weight 720.89
_space_group_IT_number 14
_symmetry_cell_setting monoclinic
_symmetry_Int_Tables_number 14
_symmetry_space_group_name_Hall '-P 2ybc'
_symmetry_space_group_name_H-M 'P 1 21/c 1'
_atom_sites_solution_hydrogens geom
_atom_sites_solution_primary direct
_atom_sites_solution_secondary difmap
_cell_angle_alpha 90.0000
_cell_angle_beta 93.8720(17)
_cell_angle_gamma 90.0000
_cell_formula_units_Z 4
_cell_length_a 9.0246(13)
_cell_length_b 17.619(3)
_cell_length_c 19.008(3)
_cell_measurement_reflns_used 10250
_cell_measurement_temperature 113
_cell_measurement_theta_max 27.48
_cell_measurement_theta_min 3.22
_cell_volume 3015.5(8)
_computing_cell_refinement CrystalClear
_computing_data_collection 'CrystalClear (Rigaku/MSC Inc., 2006)'
_computing_data_reduction CrystalClear
_computing_molecular_graphics 'CrystalStructure 4.0'
_computing_publication_material 'CrystalStructure 4.0 (Rigaku, 2010)'
_computing_structure_refinement 'SHELXL97 (Sheldrick, 2008)'
_computing_structure_solution 'Il Milione (Burla, et al., 2007)'
_diffrn_ambient_temperature 113
_diffrn_detector_area_resol_mean 7.314
_diffrn_measured_fraction_theta_full 0.974
_diffrn_measured_fraction_theta_max 0.974
_diffrn_measurement_device_type 'Rigaku Saturn70'
_diffrn_measurement_method \w
_diffrn_radiation_type 'Mo K\a'
_diffrn_radiation_wavelength 0.71070
_diffrn_reflns_av_R_equivalents 0.0320
_diffrn_reflns_limit_h_max 9
_diffrn_reflns_limit_h_min -11
_diffrn_reflns_limit_k_max 21
_diffrn_reflns_limit_k_min -21
_diffrn_reflns_limit_l_max 24
_diffrn_reflns_limit_l_min -24
_diffrn_reflns_number 24236
_diffrn_reflns_theta_full 27.49
_diffrn_reflns_theta_max 27.48
_diffrn_standards_number 0
_exptl_absorpt_coefficient_mu 6.701
_exptl_absorpt_correction_T_max 0.262
_exptl_absorpt_correction_T_min 0.149
_exptl_absorpt_correction_type multi-scan
_exptl_absorpt_process_details 'REQAB (Rigaku, 1998)'
_exptl_crystal_colour colorless
_exptl_crystal_density_diffrn 1.588
_exptl_crystal_density_method 'not measured'
_exptl_crystal_description prism
_exptl_crystal_F_000 1432.00
_exptl_crystal_size_max 0.300
_exptl_crystal_size_mid 0.250
_exptl_crystal_size_min 0.200
_refine_diff_density_max 3.150
_refine_diff_density_min -1.110
_refine_ls_extinction_method none
_refine_ls_goodness_of_fit_ref 0.999
_refine_ls_hydrogen_treatment mixed
_refine_ls_number_parameters 260
_refine_ls_number_reflns 6741
_refine_ls_number_restraints 0
_refine_ls_R_factor_all 0.0339
_refine_ls_R_factor_gt 0.0293
_refine_ls_shift/su_max 0.001
_refine_ls_structure_factor_coef Fsqd
_refine_ls_weighting_details 'w = 1/[\s^2^(Fo^2^)+(0.0497P)^2^+0.0000P] where P=(Fo^2^+2Fc^2^)/3'
_refine_ls_weighting_scheme calc
_refine_ls_wR_factor_gt 0.0755
_refine_ls_wR_factor_ref 0.0783
_reflns_number_gt 5739
_reflns_number_total 6741
_reflns_threshold_expression F^2^>2.0\s(F^2^)
_cod_data_source_file om200275w_si_002.cif
_cod_data_source_block complex4
_cod_database_code 4064696

loop_
_symmetry_equiv_pos_site_id
_symmetry_equiv_pos_as_xyz
1 +X,+Y,+Z
2 -X,1/2+Y,1/2-Z
3 -X,-Y,-Z
4 +X,1/2-Y,1/2+Z

loop_
_atom_site_label
_atom_site_type_symbol
_atom_site_fract_x
_atom_site_fract_y
_atom_site_fract_z
_atom_site_U_iso_or_equiv
_atom_site_adp_type
_atom_site_occupancy
_atom_site_symmetry_multiplicity
_atom_site_calc_flag
_atom_site_refinement_flags
Pt1 Pt 0.369345(14) 0.083436(7) 0.249450(7) 0.02089(6) Uani 1.0 4 d .
Ge1 Ge 0.24789(5) -0.03438(2) 0.20930(2) 0.02838(10) Uani 1.0 4 d .
Ge2 Ge 0.60259(4) 0.01670(2) 0.23652(2) 0.02586(10) Uani 1.0 4 d .
P1 P 0.49515(10) 0.18867(5) 0.28742(6) 0.0241(2) Uani 1.0 4 d .
P2 P 0.15927(11) 0.15310(6) 0.25911(6) 0.0268(3) Uani 1.0 4 d .
C1 C 0.1135(5) -0.0763(3) 0.2780(3) 0.0384(11) Uani 1.0 4 d .
C2 C 0.1825(6) -0.0799(3) 0.3534(3) 0.0410(11) Uani 1.0 4 d .
C3 C 0.0813(7) -0.1095(4) 0.4067(3) 0.0606(15) Uani 1.0 4 d .
C4 C 0.1500(10) -0.1162(5) 0.4798(4) 0.090(3) Uani 1.0 4 d .
C5 C 0.1302(5) -0.0356(3) 0.1178(3) 0.0362(10) Uani 1.0 4 d .
C6 C 0.0636(5) -0.1118(3) 0.0978(3) 0.0366(10) Uani 1.0 4 d .
C7 C -0.0287(5) -0.1146(3) 0.0290(3) 0.0411(11) Uani 1.0 4 d .
C8 C -0.0978(7) -0.1908(4) 0.0117(3) 0.0664(17) Uani 1.0 4 d .
C9 C 0.6379(5) -0.0694(3) 0.3010(3) 0.0331(10) Uani 1.0 4 d .
C10 C 0.6345(6) -0.0498(3) 0.3781(3) 0.0424(11) Uani 1.0 4 d .
C11 C 0.6457(6) -0.1195(3) 0.4265(3) 0.0507(13) Uani 1.0 4 d .
C12 C 0.6491(9) -0.1014(4) 0.5030(4) 0.080(2) Uani 1.0 4 d .
C13 C 0.6392(5) -0.0167(3) 0.1399(3) 0.0390(11) Uani 1.0 4 d .
C14 C 0.6611(5) 0.0483(3) 0.0882(3) 0.0377(10) Uani 1.0 4 d .
C15 C 0.5225(6) 0.0930(3) 0.0670(3) 0.0414(11) Uani 1.0 4 d .
C16 C 0.5523(7) 0.1592(4) 0.0184(3) 0.0656(16) Uani 1.0 4 d .
C17 C 0.5926(5) 0.2357(3) 0.2202(3) 0.0415(12) Uani 1.0 4 d .
C18 C 0.6309(5) 0.1852(3) 0.3622(3) 0.0427(11) Uani 1.0 4 d .
C19 C 0.0565(5) 0.1376(3) 0.3366(3) 0.0414(11) Uani 1.0 4 d .
C20 C 0.0140(5) 0.1577(3) 0.1885(3) 0.0415(11) Uani 1.0 4 d .
C21 C 0.3607(5) 0.2593(2) 0.3155(3) 0.0318(9) Uani 1.0 4 d .
C22 C 0.2190(5) 0.2536(3) 0.2677(3) 0.0337(10) Uani 1.0 4 d .
H1 H 0.375(7) -0.105(4) 0.218(4) 0.11(3) Uiso 1.0 4 d .
H2 H 0.748(4) 0.0677(19) 0.255(2) 0.014(9) Uiso 1.0 4 d .
H3 H 0.0228 -0.0445 0.2773 0.0461 Uiso 1.0 4 calc R
H4 H 0.0830 -0.1281 0.2629 0.0461 Uiso 1.0 4 calc R
H5 H 0.2717 -0.1127 0.3541 0.0492 Uiso 1.0 4 calc R
H6 H 0.2157 -0.0283 0.3678 0.0492 Uiso 1.0 4 calc R
H7 H -0.0058 -0.0754 0.4073 0.0727 Uiso 1.0 4 calc R
H8 H 0.0446 -0.1602 0.3911 0.0727 Uiso 1.0 4 calc R
H9 H 0.0766 -0.1360 0.5108 0.1077 Uiso 1.0 4 calc R
H10 H 0.1839 -0.0661 0.4965 0.1077 Uiso 1.0 4 calc R
H11 H 0.2349 -0.1509 0.4802 0.1077 Uiso 1.0 4 calc R
H12 H 0.0490 0.0020 0.1194 0.0434 Uiso 1.0 4 calc R
H13 H 0.1948 -0.0194 0.0805 0.0434 Uiso 1.0 4 calc R
H14 H 0.1453 -0.1491 0.0957 0.0440 Uiso 1.0 4 calc R
H15 H 0.0008 -0.1283 0.1357 0.0440 Uiso 1.0 4 calc R
H16 H 0.0346 -0.1001 -0.0094 0.0494 Uiso 1.0 4 calc R
H17 H -0.1089 -0.0763 0.0302 0.0494 Uiso 1.0 4 calc R
H18 H -0.1701 -0.1857 -0.0289 0.0796 Uiso 1.0 4 calc R
H19 H -0.1480 -0.2094 0.0524 0.0796 Uiso 1.0 4 calc R
H20 H -0.0201 -0.2268 0.0003 0.0796 Uiso 1.0 4 calc R
H21 H 0.5617 -0.1087 0.2893 0.0397 Uiso 1.0 4 calc R
H22 H 0.7359 -0.0917 0.2928 0.0397 Uiso 1.0 4 calc R
H23 H 0.5410 -0.0226 0.3856 0.0508 Uiso 1.0 4 calc R
H24 H 0.7180 -0.0151 0.3914 0.0508 Uiso 1.0 4 calc R
H25 H 0.5598 -0.1531 0.4144 0.0609 Uiso 1.0 4 calc R
H26 H 0.7369 -0.1480 0.4173 0.0609 Uiso 1.0 4 calc R
H27 H 0.6580 -0.1485 0.5304 0.0957 Uiso 1.0 4 calc R
H28 H 0.5572 -0.0752 0.5132 0.0957 Uiso 1.0 4 calc R
H29 H 0.7344 -0.0686 0.5158 0.0957 Uiso 1.0 4 calc R
H30 H 0.7287 -0.0493 0.1421 0.0469 Uiso 1.0 4 calc R
H31 H 0.5541 -0.0480 0.1215 0.0469 Uiso 1.0 4 calc R
H32 H 0.7365 0.0836 0.1098 0.0453 Uiso 1.0 4 calc R
H33 H 0.7011 0.0271 0.0451 0.0453 Uiso 1.0 4 calc R
H34 H 0.4795 0.1128 0.1099 0.0496 Uiso 1.0 4 calc R
H35 H 0.4485 0.0588 0.0428 0.0496 Uiso 1.0 4 calc R
H36 H 0.4583 0.1843 0.0037 0.0787 Uiso 1.0 4 calc R
H37 H 0.5989 0.1403 -0.0233 0.0787 Uiso 1.0 4 calc R
H38 H 0.6188 0.1956 0.0435 0.0787 Uiso 1.0 4 calc R
H39 H 0.5232 0.2467 0.1795 0.0498 Uiso 1.0 4 calc R
H40 H 0.6723 0.2027 0.2054 0.0498 Uiso 1.0 4 calc R
H41 H 0.6353 0.2833 0.2390 0.0498 Uiso 1.0 4 calc R
H42 H 0.6718 0.2361 0.3712 0.0512 Uiso 1.0 4 calc R
H43 H 0.7112 0.1504 0.3519 0.0512 Uiso 1.0 4 calc R
H44 H 0.5830 0.1674 0.4039 0.0512 Uiso 1.0 4 calc R
H45 H 0.0046 0.0888 0.3324 0.0496 Uiso 1.0 4 calc R
H46 H -0.0160 0.1785 0.3406 0.0496 Uiso 1.0 4 calc R
H47 H 0.1254 0.1372 0.3787 0.0496 Uiso 1.0 4 calc R
H48 H -0.0446 0.1108 0.1880 0.0498 Uiso 1.0 4 calc R
H49 H 0.0588 0.1635 0.1433 0.0498 Uiso 1.0 4 calc R
H50 H -0.0507 0.2011 0.1962 0.0498 Uiso 1.0 4 calc R
H51 H 0.3385 0.2497 0.3650 0.0382 Uiso 1.0 4 calc R
H52 H 0.4031 0.3109 0.3125 0.0382 Uiso 1.0 4 calc R
H53 H 0.2366 0.2743 0.2206 0.0405 Uiso 1.0 4 calc R
H54 H 0.1397 0.2839 0.2878 0.0405 Uiso 1.0 4 calc R

loop_
_atom_site_aniso_label
_atom_site_aniso_U_11
_atom_site_aniso_U_22
_atom_site_aniso_U_33
_atom_site_aniso_U_12
_atom_site_aniso_U_13
_atom_site_aniso_U_23
Pt1 0.02037(8) 0.01781(9) 0.02464(9) -0.00255(5) 0.00254(6) -0.00004(5)
Ge1 0.0307(3) 0.0246(3) 0.0293(3) -0.00795(16) -0.00238(17) 0.00280(16)
Ge2 0.0245(2) 0.0218(3) 0.0317(3) 0.00141(16) 0.00455(16) -0.00075(16)
P1 0.0197(5) 0.0205(5) 0.0323(6) -0.0019(4) 0.0028(4) -0.0046(4)
P2 0.0192(5) 0.0303(6) 0.0312(6) -0.0007(4) 0.0033(4) 0.0007(4)
C1 0.039(3) 0.043(3) 0.034(3) -0.021(2) 0.0028(19) 0.0024(19)
C2 0.046(3) 0.043(3) 0.033(3) -0.016(2) -0.001(2) 0.0024(19)
C3 0.071(4) 0.074(4) 0.037(3) -0.026(4) 0.008(3) 0.007(3)
C4 0.128(7) 0.103(6) 0.037(4) -0.043(5) -0.002(4) 0.014(4)
C5 0.044(3) 0.033(3) 0.030(3) -0.0073(19) -0.0037(19) -0.0014(18)
C6 0.047(3) 0.031(3) 0.031(3) -0.010(2) -0.0034(19) -0.0000(18)
C7 0.042(3) 0.049(3) 0.032(3) -0.009(3) -0.002(2) -0.003(2)
C8 0.080(5) 0.072(4) 0.046(4) -0.037(4) -0.006(3) -0.005(3)
C9 0.036(3) 0.025(2) 0.038(3) 0.0026(17) -0.0018(19) 0.0013(18)
C10 0.049(3) 0.039(3) 0.038(3) 0.006(3) -0.003(3) 0.005(2)
C11 0.051(3) 0.050(3) 0.050(4) 0.001(3) -0.005(3) 0.012(3)
C12 0.110(6) 0.074(5) 0.054(4) -0.009(4) -0.004(4) 0.020(4)
C13 0.044(3) 0.038(3) 0.036(3) 0.004(2) 0.011(2) -0.0033(19)
C14 0.036(3) 0.045(3) 0.032(3) -0.004(2) 0.0054(19) -0.003(2)
C15 0.042(3) 0.049(3) 0.033(3) -0.001(2) 0.002(2) -0.002(2)
C16 0.078(5) 0.066(4) 0.052(4) -0.001(3) 0.000(3) 0.017(3)
C17 0.035(3) 0.023(3) 0.069(4) -0.0080(18) 0.022(3) 0.002(2)
C18 0.033(3) 0.047(3) 0.047(3) 0.001(2) -0.006(2) -0.010(3)
C19 0.031(3) 0.056(3) 0.039(3) -0.001(2) 0.0153(19) 0.001(3)
C20 0.027(3) 0.051(3) 0.046(3) 0.001(2) -0.0029(19) 0.002(3)
C21 0.032(3) 0.021(2) 0.044(3) -0.0002(16) 0.0117(18) -0.0073(17)
C22 0.025(2) 0.025(2) 0.052(3) 0.0051(17) 0.0082(18) 0.0019(19)

loop_
_atom_type_symbol
_atom_type_description
_atom_type_scat_dispersion_real
_atom_type_scat_dispersion_imag
_atom_type_scat_source
C C 0.0033 0.0016
;
International Tables for Crystallography
(1992, Vol. C, Tables 4.2.6.8 and 6.1.1.4)
;
H H 0.0000 0.0000
;
International Tables for Crystallography
(1992, Vol. C, Table 6.1.1.4)
;
Ge Ge 0.1547 1.8001
;
International Tables for Crystallography
(1992, Vol. C, Tables 4.2.6.8 and 6.1.1.4)
;
P P 0.1023 0.0942
;
International Tables for Crystallography
(1992, Vol. C, Tables 4.2.6.8 and 6.1.1.4)
;
Pt Pt -1.7033 8.3905
;
International Tables for Crystallography
(1992, Vol. C, Tables 4.2.6.8 and 6.1.1.4)
;

loop_
_geom_angle_atom_site_label_1
_geom_angle_atom_site_label_2
_geom_angle_atom_site_label_3
_geom_angle
_geom_angle_publ_flag
Ge1 Pt1 Ge2 86.042(17) yes
Ge1 Pt1 P1 176.50(3) yes
Ge1 Pt1 P2 97.16(3) yes
Ge2 Pt1 P1 90.53(3) yes
Ge2 Pt1 P2 176.09(3) yes
P1 Pt1 P2 86.29(4) yes
Pt1 Ge1 C1 113.04(14) yes
Pt1 Ge1 C5 119.14(12) yes
C1 Ge1 C5 105.03(19) yes
Pt1 Ge2 C9 114.50(14) yes
Pt1 Ge2 C13 115.89(13) yes
C9 Ge2 C13 108.62(18) yes
Pt1 P1 C17 114.10(16) yes
Pt1 P1 C18 121.30(16) yes
Pt1 P1 C21 108.62(13) yes
C17 P1 C18 103.6(3) yes
C17 P1 C21 104.9(2) yes
C18 P1 C21 102.7(2) yes
Pt1 P2 C19 117.31(15) yes
Pt1 P2 C20 121.92(16) yes
Pt1 P2 C22 106.44(14) yes
C19 P2 C20 102.9(2) yes
C19 P2 C22 103.5(3) yes
C20 P2 C22 102.4(2) yes
Ge1 C1 C2 113.9(4) yes
C1 C2 C3 114.8(5) yes
C2 C3 C4 115.0(6) yes
Ge1 C5 C6 114.4(3) yes
C5 C6 C7 115.8(4) yes
C6 C7 C8 114.5(4) yes
Ge2 C9 C10 114.6(3) yes
C9 C10 C11 113.3(4) yes
C10 C11 C12 114.3(5) yes
Ge2 C13 C14 114.2(3) yes
C13 C14 C15 114.9(4) yes
C14 C15 C16 112.6(5) yes
P1 C21 C22 109.1(3) yes
P2 C22 C21 110.1(3) yes
Pt1 Ge1 H1 108(2) no
C1 Ge1 H1 96(3) no
C5 Ge1 H1 113(3) no
Pt1 Ge2 H2 113.8(13) no
C9 Ge2 H2 101.4(13) no
C13 Ge2 H2 100.9(14) no
Ge1 C1 H3 108.777 no
Ge1 C1 H4 108.784 no
C2 C1 H3 108.781 no
C2 C1 H4 108.787 no
H3 C1 H4 107.665 no
C1 C2 H5 108.563 no
C1 C2 H6 108.571 no
C3 C2 H5 108.574 no
C3 C2 H6 108.570 no
H5 C2 H6 107.550 no
C2 C3 H7 108.512 no
C2 C3 H8 108.512 no
C4 C3 H7 108.513 no
C4 C3 H8 108.502 no
H7 C3 H8 107.517 no
C3 C4 H9 109.472 no
C3 C4 H10 109.459 no
C3 C4 H11 109.466 no
H9 C4 H10 109.481 no
H9 C4 H11 109.481 no
H10 C4 H11 109.468 no
Ge1 C5 H12 108.651 no
Ge1 C5 H13 108.657 no
C6 C5 H12 108.667 no
C6 C5 H13 108.674 no
H12 C5 H13 107.603 no
C5 C6 H14 108.326 no
C5 C6 H15 108.327 no
C7 C6 H14 108.317 no
C7 C6 H15 108.319 no
H14 C6 H15 107.412 no
C6 C7 H16 108.628 no
C6 C7 H17 108.624 no
C8 C7 H16 108.643 no
C8 C7 H17 108.634 no
H16 C7 H17 107.582 no
C7 C8 H18 109.474 no
C7 C8 H19 109.478 no
C7 C8 H20 109.470 no
H18 C8 H19 109.467 no
H18 C8 H20 109.463 no
H19 C8 H20 109.475 no
Ge2 C9 H21 108.602 no
Ge2 C9 H22 108.600 no
C10 C9 H21 108.609 no
C10 C9 H22 108.605 no
H21 C9 H22 107.567 no
C9 C10 H23 108.909 no
C9 C10 H24 108.918 no
C11 C10 H23 108.910 no
C11 C10 H24 108.905 no
H23 C10 H24 107.737 no
C10 C11 H25 108.677 no
C10 C11 H26 108.683 no
C12 C11 H25 108.682 no
C12 C11 H26 108.679 no
H25 C11 H26 107.614 no
C11 C12 H27 109.469 no
C11 C12 H28 109.473 no
C11 C12 H29 109.474 no
H27 C12 H28 109.462 no
H27 C12 H29 109.473 no
H28 C12 H29 109.477 no
Ge2 C13 H30 108.701 no
Ge2 C13 H31 108.712 no
C14 C13 H30 108.702 no
C14 C13 H31 108.700 no
H30 C13 H31 107.622 no
C13 C14 H32 108.536 no
C13 C14 H33 108.537 no
C15 C14 H32 108.540 no
C15 C14 H33 108.541 no
H32 C14 H33 107.527 no
C14 C15 H34 109.073 no
C14 C15 H35 109.075 no
C16 C15 H34 109.065 no
C16 C15 H35 109.068 no
H34 C15 H35 107.821 no
C15 C16 H36 109.473 no
C15 C16 H37 109.474 no
C15 C16 H38 109.465 no
H36 C16 H37 109.469 no
H36 C16 H38 109.472 no
H37 C16 H38 109.474 no
P1 C17 H39 109.470 no
P1 C17 H40 109.474 no
P1 C17 H41 109.475 no
H39 C17 H40 109.472 no
H39 C17 H41 109.466 no
H40 C17 H41 109.470 no
P1 C18 H42 109.471 no
P1 C18 H43 109.479 no
P1 C18 H44 109.470 no
H42 C18 H43 109.472 no
H42 C18 H44 109.461 no
H43 C18 H44 109.475 no
P2 C19 H45 109.477 no
P2 C19 H46 109.468 no
P2 C19 H47 109.465 no
H45 C19 H46 109.471 no
H45 C19 H47 109.471 no
H46 C19 H47 109.475 no
P2 C20 H48 109.464 no
P2 C20 H49 109.467 no
P2 C20 H50 109.465 no
H48 C20 H49 109.470 no
H48 C20 H50 109.476 no
H49 C20 H50 109.484 no
P1 C21 H51 109.864 no
P1 C21 H52 109.872 no
C22 C21 H51 109.868 no
C22 C21 H52 109.872 no
H51 C21 H52 108.294 no
P2 C22 H53 109.640 no
P2 C22 H54 109.628 no
C21 C22 H53 109.637 no
C21 C22 H54 109.630 no
H53 C22 H54 108.158 no

loop_
_geom_bond_atom_site_label_1
_geom_bond_atom_site_label_2
_geom_bond_distance
_geom_bond_publ_flag
Pt1 Ge1 2.4454(5) yes
Pt1 Ge2 2.4380(5) yes
Pt1 P1 2.2665(10) yes
Pt1 P2 2.2763(11) yes
Ge1 C1 1.985(5) yes
Ge1 C5 1.976(5) yes
Ge2 C9 1.963(5) yes
Ge2 C13 1.977(5) yes
P1 C17 1.802(5) yes
P1 C18 1.814(5) yes
P1 C21 1.842(4) yes
P2 C19 1.814(5) yes
P2 C20 1.813(5) yes
P2 C22 1.855(4) yes
C1 C2 1.524(7) yes
C2 C3 1.503(8) yes
C3 C4 1.488(9) yes
C5 C6 1.509(6) yes
C6 C7 1.504(7) yes
C7 C8 1.507(8) yes
C9 C10 1.509(7) yes
C10 C11 1.534(7) yes
C11 C12 1.486(9) yes
C13 C14 1.532(7) yes
C14 C15 1.510(7) yes
C15 C16 1.522(8) yes
C21 C22 1.520(6) yes
Ge1 H1 1.70(6) no
Ge2 H2 1.61(4) no
C1 H3 0.990 no
C1 H4 0.990 no
C2 H5 0.990 no
C2 H6 0.990 no
C3 H7 0.990 no
C3 H8 0.990 no
C4 H9 0.980 no
C4 H10 0.980 no
C4 H11 0.980 no
C5 H12 0.990 no
C5 H13 0.990 no
C6 H14 0.990 no
C6 H15 0.990 no
C7 H16 0.990 no
C7 H17 0.990 no
C8 H18 0.980 no
C8 H19 0.980 no
C8 H20 0.980 no
C9 H21 0.990 no
C9 H22 0.990 no
C10 H23 0.990 no
C10 H24 0.990 no
C11 H25 0.990 no
C11 H26 0.990 no
C12 H27 0.980 no
C12 H28 0.980 no
C12 H29 0.980 no
C13 H30 0.990 no
C13 H31 0.990 no
C14 H32 0.990 no
C14 H33 0.990 no
C15 H34 0.990 no
C15 H35 0.990 no
C16 H36 0.980 no
C16 H37 0.980 no
C16 H38 0.980 no
C17 H39 0.980 no
C17 H40 0.980 no
C17 H41 0.980 no
C18 H42 0.980 no
C18 H43 0.980 no
C18 H44 0.980 no
C19 H45 0.980 no
C19 H46 0.980 no
C19 H47 0.980 no
C20 H48 0.980 no
C20 H49 0.980 no
C20 H50 0.980 no
C21 H51 0.990 no
C21 H52 0.990 no
C22 H53 0.990 no
C22 H54 0.990 no
